data_1548423
loop_
_publ_author_name
'Xijian Li'
'Siyu Peng'
'Li Li'
'Yong Huang'

_publ_section_title
;
 Synthesis of tetrasubstituted 1-silyloxy-3-aminobutadienes and chemistry
 beyond Diels-Alder reactions
;
_journal_name_full 'Nature Communications'
_journal_page_first 6913
_journal_paper_doi 10.1038/ncomms7913
_journal_volume 6
_journal_year 2015
_chemical_formula_moiety 'C45 H62 N4 O9 Si2'
_chemical_formula_sum 'C45 H62 N4 O9 Si2'
_chemical_formula_weight 859.17
_space_group_IT_number 2
_symmetry_cell_setting triclinic
_symmetry_space_group_name_Hall '-P 1'
_symmetry_space_group_name_H-M 'P -1'
_atom_sites_solution_hydrogens geom
_atom_sites_solution_primary direct
_atom_sites_solution_secondary difmap
_cell_angle_alpha 83.987(6)
_cell_angle_beta 80.786(6)
_cell_angle_gamma 68.014(5)
_cell_formula_units_Z 2
_cell_length_a 10.94190(10)
_cell_length_b 13.4756(2)
_cell_length_c 18.1470(12)
_cell_measurement_temperature 293(2)
_cell_volume 2446.21(19)
_computing_structure_refinement 'SHELXL-97 (Sheldrick, 1997)'
_computing_structure_solution 'SHELXS-97 (Sheldrick, 1990)'
_diffrn_ambient_temperature 293(2)
_diffrn_measured_fraction_theta_full 0.964
_diffrn_measured_fraction_theta_max 0.964
_diffrn_radiation_monochromator graphite
_diffrn_radiation_source 'fine-focus sealed tube'
_diffrn_radiation_type CuK\a
_diffrn_radiation_wavelength 1.54187
_diffrn_reflns_av_R_equivalents 0.0404
_diffrn_reflns_av_sigmaI/netI 0.0385
_diffrn_reflns_limit_h_max 13
_diffrn_reflns_limit_h_min -13
_diffrn_reflns_limit_k_max 15
_diffrn_reflns_limit_k_min -16
_diffrn_reflns_limit_l_max 21
_diffrn_reflns_limit_l_min -21
_diffrn_reflns_number 33733
_diffrn_reflns_theta_full 69.17
_diffrn_reflns_theta_max 69.17
_diffrn_reflns_theta_min 6.58
_exptl_absorpt_coefficient_mu 1.100
_exptl_absorpt_correction_T_max 0.8100
_exptl_absorpt_correction_T_min 0.8100
_exptl_crystal_colour colorless
_exptl_crystal_density_diffrn 1.166
_exptl_crystal_density_method 'not measured'
_exptl_crystal_description prismatic
_exptl_crystal_F_000 920
_exptl_crystal_size_max 0.20
_exptl_crystal_size_mid 0.20
_exptl_crystal_size_min 0.20
_refine_diff_density_max 0.454
_refine_diff_density_min -0.334
_refine_diff_density_rms 0.049
_refine_ls_extinction_coef 0.0144(4)
_refine_ls_extinction_expression Fc^*^=kFc[1+0.001xFc^2^\l^3^/sin(2\q)]^-1/4^
_refine_ls_extinction_method SHELXL
_refine_ls_goodness_of_fit_ref 1.010
_refine_ls_hydrogen_treatment constr
_refine_ls_matrix_type full
_refine_ls_number_parameters 554
_refine_ls_number_reflns 8794
_refine_ls_number_restraints 0
_refine_ls_restrained_S_all 1.010
_refine_ls_R_factor_all 0.0805
_refine_ls_R_factor_gt 0.0593
_refine_ls_shift/su_max 0.000
_refine_ls_shift/su_mean 0.000
_refine_ls_structure_factor_coef Fsqd
_refine_ls_weighting_details 'calc w=1/[\s^2^(Fo^2^)+(0.0220P)^2^+1.6700P] where P=(Fo^2^+2Fc^2^)/3'
_refine_ls_weighting_scheme calc
_refine_ls_wR_factor_gt 0.1211
_refine_ls_wR_factor_ref 0.1403
_reflns_number_gt 6134
_reflns_number_total 8794
_reflns_threshold_expression >2sigma(I)
_cod_data_source_file ncomms7913-s5.cif
_cod_data_source_block xy
_cod_original_cell_volume 2446.21(17)
_cod_database_code 1548423

loop_
_symmetry_equiv_pos_as_xyz
'x, y, z'
'-x, -y, -z'

loop_
_atom_site_label
_atom_site_type_symbol
_atom_site_fract_x
_atom_site_fract_y
_atom_site_fract_z
_atom_site_U_iso_or_equiv
_atom_site_adp_type
_atom_site_occupancy
_atom_site_symmetry_multiplicity
_atom_site_calc_flag
_atom_site_refinement_flags
_atom_site_disorder_assembly
_atom_site_disorder_group
Si1 Si 0.78740(9) 0.27957(7) 0.10381(5) 0.0830(3) Uani 1 1 d . . .
Si2 Si 0.61164(9) 0.81772(7) 0.16947(5) 0.0833(3) Uani 1 1 d . . .
O1 O -0.2182(3) -0.0230(2) 0.40134(16) 0.1141(8) Uani 1 1 d . . .
O2 O -0.3117(3) -0.0020(2) 0.51398(16) 0.1290(10) Uani 1 1 d . . .
O3 O -0.1522(3) 0.1681(3) 0.67958(15) 0.1413(11) Uani 1 1 d . . .
O4 O -0.0501(3) 0.2727(2) 0.63210(13) 0.1123(8) Uani 1 1 d . . .
O5 O 0.1150(2) 0.26882(19) 0.36840(11) 0.0970(7) Uani 1 1 d . . .
O6 O 0.0587(4) 0.1843(3) 0.29384(16) 0.1915(19) Uani 1 1 d . . .
O7 O 0.6318(2) 0.27395(17) 0.40734(13) 0.1032(7) Uani 1 1 d . . .
O8 O 0.3312(2) 0.61512(16) 0.42673(12) 0.0936(6) Uani 1 1 d . . .
O9 O 0.66641(18) 0.36151(15) 0.16119(10) 0.0798(5) Uani 1 1 d . . .
N1 N -0.2376(2) 0.0149(2) 0.46164(19) 0.0870(7) Uani 1 1 d . . .
N2 N -0.1004(3) 0.2074(2) 0.62714(16) 0.0945(8) Uani 1 1 d . . .
N3 N 0.3520(2) 0.44033(16) 0.27272(12) 0.0663(5) Uani 1 1 d . . .
N4 N 0.5051(2) 0.45450(17) 0.40599(12) 0.0675(5) Uani 1 1 d . . .
C1 C -0.1631(2) 0.0820(2) 0.47247(18) 0.0698(7) Uani 1 1 d . . .
C2 C -0.1696(3) 0.1124(2) 0.54351(18) 0.0758(8) Uani 1 1 d . . .
H2A H -0.2199 0.0919 0.5841 0.091 Uiso 1 1 calc R . .
C3 C -0.0979(3) 0.1747(2) 0.55149(16) 0.0715(7) Uani 1 1 d . . .
C4 C -0.0240(2) 0.2072(2) 0.49228(16) 0.0698(7) Uani 1 1 d . . .
H4A H 0.0230 0.2495 0.4996 0.084 Uiso 1 1 calc R . .
C5 C -0.0209(2) 0.1756(2) 0.42142(16) 0.0663(6) Uani 1 1 d . . .
C6 C -0.0909(2) 0.1121(2) 0.41152(17) 0.0710(7) Uani 1 1 d . . .
H6A H -0.0888 0.0902 0.3643 0.085 Uiso 1 1 calc R . .
C7 C 0.0540(3) 0.2102(3) 0.35479(18) 0.0800(8) Uani 1 1 d . . .
C8 C 0.1866(3) 0.3137(3) 0.30785(16) 0.0811(8) Uani 1 1 d . . .
H8A H 0.1720 0.2969 0.2595 0.097 Uiso 1 1 calc R . .
C9 C 0.1327(3) 0.4325(3) 0.31515(18) 0.0845(8) Uani 1 1 d . . .
H9A H 0.1340 0.4477 0.3661 0.101 Uiso 1 1 calc R . .
H9B H 0.0410 0.4615 0.3053 0.101 Uiso 1 1 calc R . .
C10 C 0.2118(3) 0.4877(2) 0.26196(17) 0.0813(8) Uani 1 1 d . . .
H10A H 0.2026 0.4800 0.2108 0.098 Uiso 1 1 calc R . .
H10B H 0.1777 0.5635 0.2710 0.098 Uiso 1 1 calc R . .
C11 C 0.4080(3) 0.3255(2) 0.26200(17) 0.0782(8) Uani 1 1 d . . .
H11A H 0.5005 0.2974 0.2703 0.094 Uiso 1 1 calc R . .
H11B H 0.4044 0.3127 0.2109 0.094 Uiso 1 1 calc R . .
C12 C 0.3321(3) 0.2671(2) 0.31546(18) 0.0834(8) Uani 1 1 d . . .
H12A H 0.3672 0.1917 0.3048 0.100 Uiso 1 1 calc R . .
H12B H 0.3443 0.2727 0.3664 0.100 Uiso 1 1 calc R . .
C13 C 0.4320(2) 0.5004(2) 0.24720(14) 0.0630(6) Uani 1 1 d . . .
C14 C 0.5680(2) 0.4568(2) 0.26977(14) 0.0629(6) Uani 1 1 d . . .
C15 C 0.6729(3) 0.3932(2) 0.22814(15) 0.0703(7) Uani 1 1 d . . .
H15A H 0.7549 0.3691 0.2457 0.084 Uiso 1 1 calc R . .
C16 C 0.5834(3) 0.4898(2) 0.34343(15) 0.0728(7) Uani 1 1 d . . .
H16A H 0.6764 0.4594 0.3507 0.087 Uiso 1 1 calc R . .
H16B H 0.5556 0.5672 0.3423 0.087 Uiso 1 1 calc R . .
C17 C 0.5325(3) 0.3479(2) 0.42933(16) 0.0751(7) Uani 1 1 d . . .
C18 C 0.4162(3) 0.3440(2) 0.48250(15) 0.0725(7) Uani 1 1 d . . .
C19 C 0.3888(3) 0.2587(3) 0.51964(17) 0.0918(9) Uani 1 1 d . . .
H19A H 0.4513 0.1893 0.5170 0.110 Uiso 1 1 calc R . .
C20 C 0.2646(4) 0.2800(3) 0.56107(18) 0.0996(10) Uani 1 1 d . . .
H20A H 0.2430 0.2240 0.5865 0.120 Uiso 1 1 calc R . .
C21 C 0.1734(4) 0.3824(3) 0.56517(19) 0.1008(10) Uani 1 1 d . . .
H21A H 0.0907 0.3945 0.5932 0.121 Uiso 1 1 calc R . .
C22 C 0.2011(3) 0.4678(3) 0.52885(17) 0.0871(9) Uani 1 1 d . . .
H22A H 0.1390 0.5373 0.5326 0.105 Uiso 1 1 calc R . .
C23 C 0.3237(3) 0.4474(2) 0.48672(14) 0.0689(7) Uani 1 1 d . . .
C24 C 0.3795(3) 0.5194(2) 0.43790(15) 0.0696(7) Uani 1 1 d . . .
C25 C 0.3886(3) 0.5971(2) 0.21157(16) 0.0753(7) Uani 1 1 d . . .
H25A H 0.3044 0.6218 0.1967 0.090 Uiso 1 1 calc R . .
C26 C 0.4651(3) 0.6635(2) 0.19552(17) 0.0792(8) Uani 1 1 d . . .
C27 C 0.5254(3) 0.7232(2) 0.18217(18) 0.0866(9) Uani 1 1 d . . .
C28 C 0.6961(5) 0.2515(3) 0.0350(2) 0.1232(13) Uani 1 1 d . . .
H28A H 0.6659 0.1948 0.0594 0.148 Uiso 1 1 calc R . .
C29 C 0.5729(5) 0.3420(5) 0.0189(3) 0.195(3) Uani 1 1 d . . .
H29A H 0.5274 0.3192 -0.0129 0.292 Uiso 1 1 calc R . .
H29B H 0.5956 0.4006 -0.0055 0.292 Uiso 1 1 calc R . .
H29C H 0.5160 0.3647 0.0649 0.292 Uiso 1 1 calc R . .
C30 C 0.7838(6) 0.2042(4) -0.0367(3) 0.187(3) Uani 1 1 d . . .
H30A H 0.7321 0.1863 -0.0675 0.281 Uiso 1 1 calc R . .
H30B H 0.8565 0.1407 -0.0243 0.281 Uiso 1 1 calc R . .
H30C H 0.8179 0.2557 -0.0633 0.281 Uiso 1 1 calc R . .
C31 C 0.8766(4) 0.1581(3) 0.1610(2) 0.1094(11) Uani 1 1 d . . .
H31A H 0.9218 0.1823 0.1939 0.131 Uiso 1 1 calc R . .
C32 C 0.7854(5) 0.1124(3) 0.2125(3) 0.1416(16) Uani 1 1 d . . .
H32A H 0.8376 0.0488 0.2387 0.212 Uiso 1 1 calc R . .
H32B H 0.7306 0.0949 0.1836 0.212 Uiso 1 1 calc R . .
H32C H 0.7300 0.1644 0.2479 0.212 Uiso 1 1 calc R . .
C33 C 0.9869(5) 0.0716(3) 0.1147(3) 0.166(2) Uani 1 1 d . . .
H33A H 1.0347 0.0145 0.1475 0.249 Uiso 1 1 calc R . .
H33B H 1.0469 0.1021 0.0858 0.249 Uiso 1 1 calc R . .
H33C H 0.9483 0.0439 0.0817 0.249 Uiso 1 1 calc R . .
C34 C 0.9024(4) 0.3501(4) 0.0624(2) 0.1216(13) Uani 1 1 d . . .
H34A H 0.9630 0.3066 0.0221 0.146 Uiso 1 1 calc R . .
C35 C 0.8256(6) 0.4593(5) 0.0266(4) 0.221(3) Uani 1 1 d . . .
H35A H 0.8862 0.4946 0.0063 0.332 Uiso 1 1 calc R . .
H35B H 0.7600 0.5023 0.0637 0.332 Uiso 1 1 calc R . .
H35C H 0.7827 0.4494 -0.0127 0.332 Uiso 1 1 calc R . .
C36 C 0.9893(5) 0.3606(4) 0.1181(3) 0.1482(17) Uani 1 1 d . . .
H36A H 1.0505 0.3925 0.0926 0.222 Uiso 1 1 calc R . .
H36B H 1.0380 0.2908 0.1387 0.222 Uiso 1 1 calc R . .
H36C H 0.9335 0.4049 0.1577 0.222 Uiso 1 1 calc R . .
C37 C 0.7694(5) 0.7507(4) 0.2113(3) 0.1501(19) Uani 1 1 d . . .
H37A H 0.7331 0.7532 0.2643 0.180 Uiso 1 1 calc R . .
C38 C 0.8545(6) 0.8155(5) 0.2105(4) 0.217(3) Uani 1 1 d . . .
H38A H 0.9213 0.7807 0.2429 0.326 Uiso 1 1 calc R . .
H38B H 0.8004 0.8855 0.2277 0.326 Uiso 1 1 calc R . .
H38C H 0.8966 0.8220 0.1606 0.326 Uiso 1 1 calc R . .
C39 C 0.8359(5) 0.6414(4) 0.2066(4) 0.215(3) Uani 1 1 d . . .
H39A H 0.8948 0.6156 0.2440 0.322 Uiso 1 1 calc R . .
H39B H 0.8863 0.6264 0.1580 0.322 Uiso 1 1 calc R . .
H39C H 0.7727 0.6063 0.2145 0.322 Uiso 1 1 calc R . .
C40 C 0.5004(4) 0.9395(3) 0.2207(2) 0.1093(11) Uani 1 1 d . . .
H40A H 0.5448 0.9916 0.2131 0.131 Uiso 1 1 calc R . .
C41 C 0.3678(5) 0.9916(4) 0.1902(3) 0.168(2) Uani 1 1 d . . .
H41A H 0.3145 1.0547 0.2169 0.252 Uiso 1 1 calc R . .
H41B H 0.3223 0.9421 0.1965 0.252 Uiso 1 1 calc R . .
H41C H 0.3830 1.0109 0.1381 0.252 Uiso 1 1 calc R . .
C42 C 0.4741(6) 0.9170(4) 0.3048(2) 0.171(2) Uani 1 1 d . . .
H42A H 0.4033 0.9777 0.3266 0.257 Uiso 1 1 calc R . .
H42B H 0.5531 0.9039 0.3269 0.257 Uiso 1 1 calc R . .
H42C H 0.4493 0.8551 0.3138 0.257 Uiso 1 1 calc R . .
C43 C 0.6332(4) 0.8567(3) 0.0677(2) 0.1095(11) Uani 1 1 d . . .
H43A H 0.5422 0.8865 0.0549 0.131 Uiso 1 1 calc R . .
C44 C 0.7016(6) 0.7701(4) 0.0167(3) 0.178(2) Uani 1 1 d . . .
H44A H 0.6970 0.7986 -0.0339 0.267 Uiso 1 1 calc R . .
H44B H 0.6599 0.7179 0.0256 0.267 Uiso 1 1 calc R . .
H44C H 0.7930 0.7368 0.0250 0.267 Uiso 1 1 calc R . .
C45 C 0.6828(6) 0.9498(4) 0.0499(3) 0.159(2) Uani 1 1 d . . .
H45A H 0.6805 0.9715 -0.0021 0.238 Uiso 1 1 calc R . .
H45B H 0.7724 0.9273 0.0610 0.238 Uiso 1 1 calc R . .
H45C H 0.6268 1.0090 0.0796 0.238 Uiso 1 1 calc R . .

loop_
_atom_site_aniso_label
_atom_site_aniso_U_11
_atom_site_aniso_U_22
_atom_site_aniso_U_33
_atom_site_aniso_U_23
_atom_site_aniso_U_13
_atom_site_aniso_U_12
Si1 0.0848(6) 0.0799(5) 0.0792(5) -0.0150(4) 0.0051(4) -0.0278(4)
Si2 0.0898(6) 0.0764(5) 0.0952(6) 0.0139(4) -0.0202(5) -0.0447(4)
O1 0.127(2) 0.123(2) 0.124(2) -0.0084(16) -0.0119(16) -0.0825(17)
O2 0.1181(19) 0.148(2) 0.146(2) -0.0126(18) 0.0240(17) -0.0922(19)
O3 0.181(3) 0.180(3) 0.0872(17) 0.0039(17) 0.0097(18) -0.106(2)
O4 0.1139(18) 0.138(2) 0.1008(17) -0.0244(15) -0.0055(14) -0.0628(17)
O5 0.1241(17) 0.1328(18) 0.0741(13) 0.0048(12) -0.0129(12) -0.0947(16)
O6 0.276(4) 0.326(5) 0.0932(19) -0.034(2) 0.020(2) -0.259(4)
O7 0.0760(13) 0.0868(14) 0.1054(16) 0.0032(12) 0.0000(11) 0.0104(11)
O8 0.0944(14) 0.0634(12) 0.1084(16) -0.0142(11) -0.0039(12) -0.0131(11)
O9 0.0743(12) 0.0911(13) 0.0741(12) -0.0185(10) -0.0007(9) -0.0303(10)
N1 0.0702(15) 0.0779(16) 0.116(2) 0.0055(16) -0.0081(15) -0.0346(13)
N2 0.0911(19) 0.102(2) 0.089(2) -0.0052(16) -0.0043(15) -0.0371(16)
N3 0.0617(12) 0.0656(12) 0.0783(14) -0.0004(10) -0.0091(10) -0.0315(10)
N4 0.0600(12) 0.0711(14) 0.0663(13) -0.0085(11) -0.0074(10) -0.0169(10)
C1 0.0495(13) 0.0565(14) 0.100(2) 0.0023(14) -0.0100(14) -0.0175(11)
C2 0.0572(15) 0.0640(16) 0.095(2) 0.0078(15) -0.0021(14) -0.0159(13)
C3 0.0618(15) 0.0640(15) 0.0818(19) -0.0010(14) -0.0069(13) -0.0169(13)
C4 0.0601(15) 0.0588(14) 0.0881(19) -0.0004(13) -0.0087(13) -0.0204(12)
C5 0.0544(14) 0.0600(14) 0.0838(18) -0.0002(13) -0.0084(12) -0.0211(12)
C6 0.0560(14) 0.0668(16) 0.0902(19) -0.0013(14) -0.0094(13) -0.0231(12)
C7 0.0814(19) 0.102(2) 0.0756(19) -0.0049(16) -0.0115(15) -0.0546(17)
C8 0.097(2) 0.106(2) 0.0665(17) 0.0032(15) -0.0108(15) -0.0683(19)
C9 0.0647(16) 0.102(2) 0.096(2) 0.0088(17) -0.0145(15) -0.0434(16)
C10 0.0687(17) 0.0880(19) 0.095(2) 0.0114(16) -0.0204(15) -0.0377(15)
C11 0.0772(18) 0.0729(17) 0.091(2) -0.0088(15) -0.0025(15) -0.0376(15)
C12 0.093(2) 0.0732(18) 0.095(2) -0.0005(15) -0.0093(17) -0.0444(16)
C13 0.0656(15) 0.0658(15) 0.0632(15) -0.0054(12) -0.0048(12) -0.0314(13)
C14 0.0614(14) 0.0695(15) 0.0644(15) -0.0055(12) -0.0029(12) -0.0327(13)
C15 0.0644(15) 0.0771(17) 0.0740(17) -0.0062(14) -0.0056(13) -0.0320(14)
C16 0.0647(15) 0.0824(18) 0.0751(17) -0.0093(14) -0.0091(13) -0.0297(14)
C17 0.0657(16) 0.0747(18) 0.0727(18) -0.0055(14) -0.0110(13) -0.0105(14)
C18 0.0719(17) 0.0777(18) 0.0638(16) -0.0074(14) -0.0093(13) -0.0213(14)
C19 0.103(2) 0.084(2) 0.080(2) 0.0025(16) -0.0094(18) -0.0277(18)
C20 0.117(3) 0.113(3) 0.080(2) -0.0018(19) -0.002(2) -0.060(2)
C21 0.091(2) 0.124(3) 0.092(2) -0.020(2) 0.0085(18) -0.049(2)
C22 0.0727(18) 0.094(2) 0.088(2) -0.0191(18) -0.0003(16) -0.0231(17)
C23 0.0649(15) 0.0767(17) 0.0642(16) -0.0153(13) -0.0088(12) -0.0217(14)
C24 0.0651(16) 0.0708(17) 0.0706(17) -0.0173(14) -0.0123(13) -0.0170(14)
C25 0.0722(17) 0.0774(18) 0.0854(19) 0.0070(15) -0.0169(14) -0.0379(15)
C26 0.0864(19) 0.0757(18) 0.0828(19) 0.0087(15) -0.0152(15) -0.0393(16)
C27 0.093(2) 0.0794(19) 0.094(2) 0.0137(16) -0.0189(17) -0.0406(17)
C28 0.150(4) 0.121(3) 0.092(3) -0.026(2) -0.023(2) -0.034(3)
C29 0.153(5) 0.251(7) 0.156(5) -0.063(5) -0.067(4) -0.013(5)
C30 0.221(6) 0.182(5) 0.112(3) -0.069(3) -0.033(4) 0.001(4)
C31 0.112(3) 0.092(2) 0.118(3) -0.019(2) -0.019(2) -0.026(2)
C32 0.183(5) 0.102(3) 0.135(4) 0.019(3) -0.021(3) -0.053(3)
C33 0.147(4) 0.108(3) 0.189(5) -0.023(3) -0.013(4) 0.015(3)
C34 0.098(3) 0.134(3) 0.118(3) -0.001(3) 0.021(2) -0.040(2)
C35 0.181(5) 0.185(5) 0.287(8) 0.119(5) -0.007(5) -0.097(5)
C36 0.133(4) 0.176(4) 0.159(4) -0.024(3) 0.021(3) -0.095(3)
C37 0.136(4) 0.110(3) 0.229(5) 0.045(3) -0.089(4) -0.061(3)
C38 0.195(5) 0.190(5) 0.343(9) 0.096(6) -0.174(6) -0.129(5)
C39 0.152(5) 0.116(4) 0.377(10) 0.010(5) -0.137(6) -0.015(3)
C40 0.138(3) 0.099(2) 0.104(3) -0.002(2) -0.009(2) -0.062(2)
C41 0.136(4) 0.136(4) 0.195(5) -0.034(4) -0.019(4) -0.001(3)
C42 0.236(6) 0.174(5) 0.105(3) -0.013(3) 0.015(4) -0.090(5)
C43 0.122(3) 0.112(3) 0.106(3) 0.006(2) -0.002(2) -0.064(2)
C44 0.221(6) 0.162(5) 0.143(4) -0.028(4) 0.041(4) -0.081(4)
C45 0.221(5) 0.172(4) 0.127(4) 0.046(3) -0.029(3) -0.133(4)

loop_
_atom_type_symbol
_atom_type_description
_atom_type_scat_dispersion_real
_atom_type_scat_dispersion_imag
_atom_type_scat_source
C C 0.0181 0.0091 'International Tables Vol C Tables 4.2.6.8 and 6.1.1.4'
H H 0.0000 0.0000 'International Tables Vol C Tables 4.2.6.8 and 6.1.1.4'
N N 0.0311 0.0180 'International Tables Vol C Tables 4.2.6.8 and 6.1.1.4'
O O 0.0492 0.0322 'International Tables Vol C Tables 4.2.6.8 and 6.1.1.4'
Si Si 0.2541 0.3302 'International Tables Vol C Tables 4.2.6.8 and 6.1.1.4'

loop_
_geom_angle_atom_site_label_1
_geom_angle_atom_site_label_2
_geom_angle_atom_site_label_3
_geom_angle
_geom_angle_site_symmetry_1
_geom_angle_site_symmetry_3
O9 Si1 C28 103.22(15) . .
O9 Si1 C31 107.25(14) . .
C28 Si1 C31 113.12(19) . .
O9 Si1 C34 108.08(15) . .
C28 Si1 C34 114.4(2) . .
C31 Si1 C34 110.21(19) . .
C27 Si2 C37 106.77(16) . .
C27 Si2 C43 108.22(16) . .
C37 Si2 C43 115.0(2) . .
C27 Si2 C40 106.96(16) . .
C37 Si2 C40 111.1(2) . .
C43 Si2 C40 108.46(18) . .
C7 O5 C8 120.8(2) . .
C15 O9 Si1 128.67(18) . .
O2 N1 O1 123.6(3) . .
O2 N1 C1 118.2(3) . .
O1 N1 C1 118.1(3) . .
O3 N2 O4 124.5(3) . .
O3 N2 C3 118.1(3) . .
O4 N2 C3 117.5(3) . .
C13 N3 C11 118.1(2) . .
C13 N3 C10 117.8(2) . .
C11 N3 C10 112.3(2) . .
C17 N4 C24 111.2(2) . .
C17 N4 C16 123.6(2) . .
C24 N4 C16 123.7(2) . .
C6 C1 C2 122.8(3) . .
C6 C1 N1 118.8(3) . .
C2 C1 N1 118.5(3) . .
C3 C2 C1 116.8(3) . .
C4 C3 C2 122.8(3) . .
C4 C3 N2 118.8(3) . .
C2 C3 N2 118.4(3) . .
C3 C4 C5 118.7(3) . .
C6 C5 C4 120.0(2) . .
C6 C5 C7 118.5(3) . .
C4 C5 C7 121.5(2) . .
C1 C6 C5 119.0(3) . .
O6 C7 O5 122.3(3) . .
O6 C7 C5 123.0(3) . .
O5 C7 C5 114.7(3) . .
O5 C8 C9 107.1(2) . .
O5 C8 C12 108.9(2) . .
C9 C8 C12 110.8(2) . .
C8 C9 C10 112.4(3) . .
N3 C10 C9 109.9(2) . .
N3 C11 C12 111.1(2) . .
C8 C12 C11 110.8(2) . .
C25 C13 N3 123.9(2) . .
C25 C13 C14 119.9(2) . .
N3 C13 C14 115.8(2) . .
C15 C14 C13 123.2(2) . .
C15 C14 C16 119.9(2) . .
C13 C14 C16 116.9(2) . .
C14 C15 O9 123.0(3) . .
N4 C16 C14 112.0(2) . .
O7 C17 N4 125.0(3) . .
O7 C17 C18 128.2(3) . .
N4 C17 C18 106.8(2) . .
C19 C18 C23 121.3(3) . .
C19 C18 C17 131.1(3) . .
C23 C18 C17 107.4(2) . .
C18 C19 C20 117.6(3) . .
C21 C20 C19 120.9(3) . .
C20 C21 C22 121.6(3) . .
C21 C22 C23 117.9(3) . .
C22 C23 C18 120.6(3) . .
C22 C23 C24 130.9(3) . .
C18 C23 C24 108.4(2) . .
O8 C24 N4 124.7(3) . .
O8 C24 C23 129.1(3) . .
N4 C24 C23 106.2(2) . .
C13 C25 C26 123.2(3) . .
C27 C26 C25 177.4(3) . .
C26 C27 Si2 175.4(3) . .
C29 C28 C30 111.7(4) . .
C29 C28 Si1 114.5(3) . .
C30 C28 Si1 114.1(3) . .
C32 C31 C33 111.7(4) . .
C32 C31 Si1 113.9(3) . .
C33 C31 Si1 113.4(3) . .
C35 C34 C36 111.3(5) . .
C35 C34 Si1 110.7(3) . .
C36 C34 Si1 113.6(3) . .
C39 C37 C38 116.0(5) . .
C39 C37 Si2 119.7(4) . .
C38 C37 Si2 116.4(3) . .
C41 C40 C42 108.8(4) . .
C41 C40 Si2 111.8(3) . .
C42 C40 Si2 113.2(3) . .
C44 C43 C45 112.2(4) . .
C44 C43 Si2 116.9(3) . .
C45 C43 Si2 114.1(3) . .

loop_
_geom_bond_atom_site_label_1
_geom_bond_atom_site_label_2
_geom_bond_distance
_geom_bond_site_symmetry_2
Si1 O9 1.6617(19) .
Si1 C28 1.865(4) .
Si1 C31 1.866(4) .
Si1 C34 1.869(4) .
Si2 C27 1.826(3) .
Si2 C37 1.865(4) .
Si2 C43 1.869(4) .
Si2 C40 1.871(4) .
O1 N1 1.210(3) .
O2 N1 1.207(3) .
O3 N2 1.206(3) .
O4 N2 1.217(3) .
O5 C7 1.273(3) .
O5 C8 1.458(3) .
O6 C7 1.182(4) .
O7 C17 1.211(3) .
O8 C24 1.206(3) .
O9 C15 1.350(3) .
N1 C1 1.470(4) .
N2 C3 1.478(4) .
N3 C13 1.400(3) .
N3 C11 1.457(3) .
N3 C10 1.461(3) .
N4 C17 1.387(3) .
N4 C24 1.393(3) .
N4 C16 1.459(3) .
C1 C6 1.371(4) .
C1 C2 1.377(4) .
C2 C3 1.377(4) .
C3 C4 1.374(4) .
C4 C5 1.387(4) .
C5 C6 1.386(3) .
C5 C7 1.483(4) .
C8 C9 1.497(4) .
C8 C12 1.501(4) .
C9 C10 1.515(4) .
C11 C12 1.523(4) .
C13 C25 1.342(4) .
C13 C14 1.489(3) .
C14 C15 1.321(3) .
C14 C16 1.505(3) .
C17 C18 1.483(4) .
C18 C19 1.378(4) .
C18 C23 1.383(4) .
C19 C20 1.385(4) .
C20 C21 1.368(5) .
C21 C22 1.375(4) .
C22 C23 1.378(4) .
C23 C24 1.481(4) .
C25 C26 1.420(4) .
C26 C27 1.203(4) .
C28 C29 1.487(6) .
C28 C30 1.529(5) .
C31 C32 1.514(5) .
C31 C33 1.533(5) .
C34 C35 1.531(6) .
C34 C36 1.543(6) .
C37 C39 1.382(6) .
C37 C38 1.494(5) .
C40 C41 1.522(6) .
C40 C42 1.528(5) .
C43 C44 1.458(5) .
C43 C45 1.531(5) .
